data_7226503
loop_
_publ_author_name
'Hu, Yue-Qiao'
'Li, Mu-Qing'
'Li, Teng'
'Wang, Yan-Yan'
'Zheng, Zhiping'
'Zheng, Yan-Zhen'

_publ_section_title
;
 An alkali-ion insertion approach to structurally transform metal--organic
 frameworks
;
_journal_issue 40
_journal_name_full CrystEngComm
_journal_page_first 7680
_journal_paper_doi 10.1039/C6CE00540C
_journal_volume 18
_journal_year 2016
_chemical_formula_sum 'C48 H40 Cu8 I8 N8 Na2 O25 Pr2'
_chemical_formula_weight 2980.20
_chemical_name_common 2-Pr
_chemical_name_systematic
; 
 ? 
;
_space_group_IT_number 20
_symmetry_cell_setting orthorhombic
_symmetry_space_group_name_Hall 'C 2c 2'
_symmetry_space_group_name_H-M 'C 2 2 21'
_atom_sites_solution_hydrogens geom
_atom_sites_solution_primary direct
_atom_sites_solution_secondary difmap
_audit_block_doi 10.5517/ccdc.csd.cc1jnfp9
_audit_creation_method SHELXL-97
_audit_update_record
;
2016-09-01 deposited with the CCDC.
2016-09-08 downloaded from the CCDC.
;
_cell_angle_alpha 90.00
_cell_angle_beta 90.00
_cell_angle_gamma 90.00
_cell_formula_units_Z 4
_cell_length_a 17.8961(19)
_cell_length_b 31.932(3)
_cell_length_c 25.078(3)
_cell_measurement_reflns_used 9666
_cell_measurement_temperature 150(2)
_cell_measurement_theta_max 24.76
_cell_measurement_theta_min 2.23
_cell_volume 14331(3)
_computing_cell_refinement 'Bruker SMART'
_computing_data_collection 'Bruker SMART'
_computing_data_reduction 'Bruker SAINT'
_computing_molecular_graphics 'Bruker SHELXTL'
_computing_publication_material 'Bruker SHELXTL'
_computing_structure_refinement 'SHELXL-97 (Sheldrick, 1997)'
_computing_structure_solution 'SHELXS-97 (Sheldrick, 1990)'
_diffrn_ambient_temperature 150(2)
_diffrn_measured_fraction_theta_full 0.970
_diffrn_measured_fraction_theta_max 0.970
_diffrn_measurement_device_type 'CCD area detector'
_diffrn_measurement_method 'phi and omega scans'
_diffrn_radiation_monochromator graphite
_diffrn_radiation_source 'fine-focus sealed tube'
_diffrn_radiation_type MoK\a
_diffrn_radiation_wavelength 0.71073
_diffrn_reflns_av_R_equivalents 0.0293
_diffrn_reflns_av_sigmaI/netI 0.0328
_diffrn_reflns_limit_h_max 20
_diffrn_reflns_limit_h_min -21
_diffrn_reflns_limit_k_max 37
_diffrn_reflns_limit_k_min -36
_diffrn_reflns_limit_l_max 29
_diffrn_reflns_limit_l_min -26
_diffrn_reflns_number 41369
_diffrn_reflns_theta_full 24.76
_diffrn_reflns_theta_max 24.76
_diffrn_reflns_theta_min 1.28
_exptl_absorpt_coefficient_mu 3.597
_exptl_absorpt_correction_T_max 0.860
_exptl_absorpt_correction_T_min 0.628
_exptl_absorpt_correction_type multi-scan
_exptl_crystal_colour yellow
_exptl_crystal_density_diffrn 1.381
_exptl_crystal_density_method 'not measured'
_exptl_crystal_description block
_exptl_crystal_F_000 5520
_exptl_crystal_size_max 0.23
_exptl_crystal_size_mid 0.11
_exptl_crystal_size_min 0.042
_refine_diff_density_max 1.463
_refine_diff_density_min -1.362
_refine_diff_density_rms 0.345
_refine_ls_extinction_method none
_refine_ls_goodness_of_fit_ref 1.060
_refine_ls_hydrogen_treatment mixed
_refine_ls_matrix_type full
_refine_ls_number_parameters 440
_refine_ls_number_reflns 11762
_refine_ls_number_restraints 60
_refine_ls_restrained_S_all 1.059
_refine_ls_R_factor_all 0.1060
_refine_ls_R_factor_gt 0.0862
_refine_ls_shift/su_max 0.012
_refine_ls_shift/su_mean 0.000
_refine_ls_structure_factor_coef Fsqd
_refine_ls_weighting_details 'calc w=1/[\s^2^(Fo^2^)+(0.0730P)^2^+836.3642P] where P=(Fo^2^+2Fc^2^)/3'
_refine_ls_weighting_scheme calc
_refine_ls_wR_factor_gt 0.2128
_refine_ls_wR_factor_ref 0.2290
_reflns_number_gt 9807
_reflns_number_total 11762
_reflns_threshold_expression >2sigma(I)
_cod_data_source_file c6ce00540c2.cif
_cod_data_source_block 1
_cod_depositor_comments 'Adding full bibliography for 7226499--7226505.cif.'
_cod_original_sg_symbol_H-M C222(1)
_cod_database_code 7226503

loop_
_symmetry_equiv_pos_as_xyz
'x, y, z'
'-x, -y, z+1/2'
'-x, y, -z+1/2'
'x, -y, -z'
'x+1/2, y+1/2, z'
'-x+1/2, -y+1/2, z+1/2'
'-x+1/2, y+1/2, -z+1/2'
'x+1/2, -y+1/2, -z'

loop_
_atom_site_label
_atom_site_type_symbol
_atom_site_fract_x
_atom_site_fract_y
_atom_site_fract_z
_atom_site_U_iso_or_equiv
_atom_site_adp_type
_atom_site_occupancy
_atom_site_symmetry_multiplicity
_atom_site_calc_flag
_atom_site_refinement_flags
Pr1 Pr 0.31542(6) 0.89231(3) 0.04219(6) 0.0554(3) Uani 1 1 d .
Cu4 Cu 0.82951(15) 1.11097(7) 0.11373(13) 0.0621(8) Uani 1 1 d .
Cu3 Cu 0.81403(17) 1.05872(9) 0.19474(11) 0.0612(7) Uani 1 1 d .
Cu2 Cu 0.87351(13) 1.03256(8) 0.10675(14) 0.0608(7) Uani 1 1 d .
Cu1 Cu 0.73259(13) 1.05158(9) 0.10636(14) 0.0621(8) Uani 1 1 d .
I2 I 0.81692(8) 1.06941(4) 0.02141(6) 0.0582(4) Uani 1 1 d .
I4 I 0.94519(7) 1.09365(4) 0.17325(7) 0.0550(4) Uani 1 1 d .
I3 I 0.69434(8) 1.11157(5) 0.17179(7) 0.0672(4) Uani 1 1 d .
I1 I 0.78992(7) 0.98112(4) 0.16465(7) 0.0615(4) Uani 1 1 d .
O1 O 0.1758(9) 0.8960(4) 0.0732(8) 0.074(5) Uani 1 1 d .
O1W O 0.438(4) 0.871(2) 0.872(3) 0.17(3) Uani 0.50 1 d PU
O1W' O 0.362(4) 0.839(2) 0.885(3) 0.19(3) Uani 0.50 1 d PU
O2 O 0.2256(7) 0.9546(3) 0.0453(7) 0.057(4) Uani 1 1 d .
O2W O 0.511(4) 0.848(2) 0.118(3) 0.17(2) Uani 0.50 1 d PU
O3 O 0.3213(7) 0.9352(4) -0.0456(6) 0.050(3) Uani 1 1 d .
O3W O 0.184(7) 0.784(3) 0.922(4) 0.28(5) Uani 0.50 1 d PU
O4 O 0.2321(8) 0.8869(5) -0.0392(7) 0.070(4) Uani 1 1 d .
O5 O 0.3835(7) 0.9624(4) 0.0553(7) 0.052(4) Uani 1 1 d .
O6 O 0.4542(8) 0.9077(5) 0.0487(8) 0.076(5) Uani 1 1 d .
O6W O 0.0000 0.973(3) 0.2500 0.37(5) Uani 1 2 d SU
O7 O 0.2637(9) 0.8195(5) 0.0452(10) 0.098(7) Uani 1 1 d .
O8 O 0.3690(12) 0.8288(5) 0.0892(11) 0.113(9) Uani 1 1 d .
O9 O 0.3823(12) 0.8496(6) -0.0280(12) 0.125(9) Uani 1 1 d .
H9A H 0.3843 0.8242 -0.0181 0.150 Uiso 1 1 d R
H9B H 0.3586 0.8512 -0.0573 0.150 Uiso 1 1 d R
O10 O 0.3129(14) 0.9068(7) 0.1394(9) 0.120(8) Uani 1 1 d .
H10A H 0.3147 0.8838 0.1564 0.145 Uiso 1 1 d R
H10C H 0.3505 0.9218 0.1475 0.145 Uiso 1 1 d R
N1 N -0.0345(5) 1.0001(3) 0.0866(6) 0.054(5) Uani 1 1 d G
C1 C -0.0308(6) 0.9571(3) 0.0943(7) 0.069(7) Uani 1 1 d G
H1B H -0.0742 0.9420 0.1048 0.082 Uiso 1 1 calc R
C2 C 0.0364(7) 0.9360(3) 0.0869(8) 0.078(8) Uani 1 1 d G
H2A H 0.0389 0.9066 0.0922 0.094 Uiso 1 1 calc R
C3 C 0.0999(6) 0.9581(4) 0.0716(7) 0.057(6) Uani 1 1 d G
C4 C 0.0962(5) 1.0011(4) 0.0638(7) 0.066(7) Uani 1 1 d G
H4A H 0.1395 1.0162 0.0534 0.080 Uiso 1 1 calc R
C5 C 0.0289(6) 1.0221(3) 0.0713(7) 0.074(8) Uani 1 1 d G
H5A H 0.0264 1.0516 0.0660 0.088 Uiso 1 1 calc R
C6 C 0.1733(10) 0.9328(7) 0.0629(9) 0.058(6) Uani 1 1 d .
N2 N 0.1973(7) 0.9402(4) -0.2252(4) 0.056(4) Uani 1 1 d G
C7 C 0.2503(7) 0.9659(4) -0.2013(6) 0.065(7) Uani 1 1 d G
H7A H 0.2720 0.9883 -0.2209 0.078 Uiso 1 1 calc R
C8 C 0.2717(7) 0.9588(4) -0.1488(5) 0.063(6) Uani 1 1 d G
H8A H 0.3080 0.9763 -0.1325 0.076 Uiso 1 1 calc R
C9 C 0.2400(8) 0.9260(5) -0.1202(4) 0.059(6) Uani 1 1 d G
C10 C 0.1869(8) 0.9004(4) -0.1440(5) 0.059(5) Uani 1 1 d G
H10B H 0.1652 0.8780 -0.1245 0.071 Uiso 1 1 calc R
C11 C 0.1655(7) 0.9075(4) -0.1966(5) 0.071(7) Uani 1 1 d G
H11A H 0.1293 0.8899 -0.2129 0.085 Uiso 1 1 calc R
C12 C 0.2624(12) 0.9157(6) -0.0645(11) 0.067(7) Uani 1 1 d .
N3 N 0.6395(5) 1.0216(3) 0.0821(6) 0.063(5) Uani 1 1 d G
C13 C 0.5687(6) 1.0381(3) 0.0905(6) 0.045(5) Uani 1 1 d G
H13A H 0.5633 1.0661 0.1029 0.054 Uiso 1 1 calc R
C14 C 0.5057(4) 1.0138(3) 0.0808(6) 0.047(5) Uani 1 1 d G
H14A H 0.4573 1.0251 0.0866 0.056 Uiso 1 1 calc R
C15 C 0.5136(5) 0.9729(3) 0.0627(6) 0.045(5) Uani 1 1 d G
C16 C 0.5845(6) 0.9563(3) 0.0543(6) 0.064(6) Uani 1 1 d G
H16A H 0.5899 0.9284 0.0419 0.077 Uiso 1 1 calc R
C17 C 0.6474(5) 0.9807(4) 0.0640(6) 0.056(6) Uani 1 1 d G
H17A H 0.6959 0.9694 0.0582 0.067 Uiso 1 1 calc R
C18 C 0.4458(11) 0.9444(6) 0.0588(8) 0.043(4) Uani 1 1 d .
N4 N 0.3353(8) 0.6722(3) 0.0939(7) 0.066(6) Uani 1 1 d G
C19 C 0.2802(7) 0.6882(3) 0.0605(6) 0.062(6) Uani 1 1 d GU
H19A H 0.2468 0.6697 0.0429 0.074 Uiso 1 1 calc R
C20 C 0.2742(8) 0.7312(4) 0.0529(6) 0.080(7) Uani 1 1 d GU
H20A H 0.2365 0.7421 0.0301 0.096 Uiso 1 1 calc R
C21 C 0.3231(9) 0.7582(3) 0.0788(7) 0.052(5) Uani 1 1 d GU
C22 C 0.3782(10) 0.7422(4) 0.1122(8) 0.130(16) Uani 1 1 d G
H22A H 0.4117 0.7607 0.1298 0.156 Uiso 1 1 calc R
C23 C 0.3843(9) 0.6992(4) 0.1197(8) 0.111(14) Uani 1 1 d G
H23A H 0.4219 0.6883 0.1425 0.133 Uiso 1 1 calc R
C24 C 0.3157(14) 0.8050(8) 0.0707(12) 0.075(7) Uani 1 1 d .
Na1 Na 0.3070(5) 1.0000 0.0000 0.047(3) Uani 1 2 d S
Na2 Na 0.030(5) 0.826(3) 0.020(4) 0.06(2) Uani 0.10 1 d PU
Na2' Na 0.057(4) 0.845(2) -0.026(3) 0.22(3) Uani 0.40 1 d PU

loop_
_atom_site_aniso_label
_atom_site_aniso_U_11
_atom_site_aniso_U_22
_atom_site_aniso_U_33
_atom_site_aniso_U_23
_atom_site_aniso_U_13
_atom_site_aniso_U_12
Pr1 0.0335(5) 0.0287(5) 0.1040(9) 0.0117(6) -0.0107(6) 0.0009(4)
Cu4 0.0604(16) 0.0254(11) 0.100(2) 0.0046(13) -0.0291(15) -0.0044(11)
Cu3 0.0546(15) 0.0541(15) 0.0750(17) -0.0006(13) -0.0020(14) -0.0127(13)
Cu2 0.0363(12) 0.0403(14) 0.106(2) 0.0036(14) 0.0065(14) 0.0083(10)
Cu1 0.0308(12) 0.0586(16) 0.097(2) -0.0183(16) -0.0034(13) -0.0071(11)
I2 0.0478(7) 0.0436(7) 0.0831(10) -0.0024(7) -0.0059(7) -0.0095(6)
I4 0.0350(6) 0.0447(7) 0.0851(10) 0.0049(7) -0.0123(6) -0.0060(5)
I3 0.0415(7) 0.0600(8) 0.1002(11) -0.0218(8) -0.0077(7) 0.0078(6)
I1 0.0466(7) 0.0388(7) 0.0992(12) 0.0038(7) 0.0004(7) -0.0069(5)
O1 0.051(9) 0.032(8) 0.138(15) 0.025(8) 0.019(9) 0.003(7)
O1W 0.17(3) 0.17(3) 0.17(3) -0.002(10) 0.004(10) 0.001(10)
O1W' 0.19(3) 0.19(3) 0.19(3) -0.002(10) 0.000(10) 0.003(10)
O2 0.043(7) 0.012(5) 0.115(12) 0.013(7) 0.010(8) 0.006(5)
O2W 0.17(3) 0.16(3) 0.17(3) 0.002(10) -0.001(10) 0.002(10)
O3 0.040(7) 0.039(7) 0.072(9) 0.012(6) -0.014(7) -0.003(6)
O3W 0.28(5) 0.28(5) 0.28(5) 0.000(10) -0.001(10) 0.001(10)
O4 0.051(8) 0.076(11) 0.082(11) 0.016(9) -0.018(8) -0.028(8)
O5 0.029(6) 0.031(7) 0.097(11) 0.009(7) -0.011(7) -0.003(5)
O6 0.040(8) 0.050(9) 0.138(16) -0.003(10) -0.023(9) 0.013(7)
O6W 0.37(5) 0.37(5) 0.36(5) 0.000 -0.006(10) 0.000
O7 0.041(9) 0.050(10) 0.20(2) 0.043(13) -0.027(12) -0.007(7)
O8 0.113(16) 0.018(8) 0.21(3) 0.028(11) -0.057(16) -0.015(9)
O9 0.091(15) 0.070(13) 0.21(3) -0.003(16) 0.048(17) 0.012(12)
O10 0.123(18) 0.106(17) 0.132(18) 0.048(14) -0.011(16) -0.036(15)
N1 0.047(9) 0.036(9) 0.078(13) -0.011(8) 0.007(8) -0.018(7)
C1 0.039(11) 0.043(12) 0.12(2) -0.003(13) 0.001(12) -0.010(9)
C2 0.043(13) 0.060(15) 0.13(2) -0.005(15) -0.009(13) -0.003(11)
C3 0.050(12) 0.032(11) 0.088(17) -0.014(10) 0.013(11) -0.006(9)
C4 0.027(10) 0.050(13) 0.12(2) 0.004(13) 0.013(11) -0.002(9)
C5 0.050(13) 0.043(13) 0.13(2) 0.025(14) -0.008(13) 0.016(10)
C6 0.019(9) 0.072(15) 0.081(15) 0.015(12) -0.018(9) -0.022(9)
N2 0.036(9) 0.059(11) 0.072(11) 0.018(9) 0.003(8) -0.016(8)
C7 0.050(13) 0.050(13) 0.095(19) 0.003(12) 0.001(12) -0.024(10)
C8 0.046(12) 0.061(14) 0.083(17) -0.019(12) 0.003(11) -0.011(10)
C9 0.035(10) 0.063(14) 0.079(16) -0.020(12) 0.004(10) -0.028(10)
C10 0.066(13) 0.040(11) 0.072(14) 0.014(10) -0.006(12) -0.027(10)
C11 0.046(13) 0.061(14) 0.11(2) 0.005(14) -0.001(12) -0.022(11)
C12 0.049(12) 0.031(11) 0.12(2) 0.020(12) -0.015(12) -0.032(9)
N3 0.034(9) 0.049(11) 0.107(16) -0.007(10) 0.010(9) 0.001(8)
C13 0.021(8) 0.041(10) 0.073(14) -0.012(9) 0.003(8) -0.003(7)
C14 0.032(9) 0.028(9) 0.080(15) 0.010(9) 0.002(9) 0.006(8)
C15 0.040(10) 0.049(12) 0.046(12) 0.003(9) -0.003(8) -0.011(9)
C16 0.042(11) 0.077(16) 0.073(16) -0.023(13) -0.025(11) 0.004(11)
C17 0.033(10) 0.051(12) 0.084(16) -0.026(11) 0.007(9) -0.007(9)
C18 0.042(10) 0.030(10) 0.057(12) 0.000(8) -0.004(9) 0.001(8)
N4 0.057(11) 0.043(10) 0.098(15) 0.007(9) -0.041(10) 0.001(8)
C19 0.070(9) 0.039(8) 0.078(10) 0.025(7) -0.010(8) 0.000(7)
C20 0.076(10) 0.066(10) 0.098(11) 0.002(8) -0.012(8) -0.009(8)
C21 0.053(8) 0.035(8) 0.069(9) 0.011(7) -0.010(7) -0.011(7)
C22 0.15(3) 0.046(15) 0.20(4) 0.045(19) -0.11(3) -0.038(17)
C23 0.12(2) 0.015(10) 0.19(4) 0.010(14) -0.10(2) -0.016(12)
C24 0.047(13) 0.056(14) 0.12(2) 0.010(14) -0.007(14) 0.010(12)
Na1 0.020(4) 0.031(5) 0.090(8) 0.008(5) 0.000 0.000
Na2 0.06(2) 0.06(2) 0.06(2) 0.000(10) 0.002(10) 0.002(10)
Na2' 0.22(3) 0.22(3) 0.22(3) -0.003(10) 0.000(10) -0.007(10)

loop_
_atom_type_symbol
_atom_type_description
_atom_type_scat_dispersion_real
_atom_type_scat_dispersion_imag
_atom_type_scat_source
C C 0.0033 0.0016 'International Tables Vol C Tables 4.2.6.8 and 6.1.1.4'
H H 0.0000 0.0000 'International Tables Vol C Tables 4.2.6.8 and 6.1.1.4'
N N 0.0061 0.0033 'International Tables Vol C Tables 4.2.6.8 and 6.1.1.4'
O O 0.0106 0.0060 'International Tables Vol C Tables 4.2.6.8 and 6.1.1.4'
Na Na 0.0362 0.0249 'International Tables Vol C Tables 4.2.6.8 and 6.1.1.4'
Cu Cu 0.3201 1.2651 'International Tables Vol C Tables 4.2.6.8 and 6.1.1.4'
I I -0.4742 1.8119 'International Tables Vol C Tables 4.2.6.8 and 6.1.1.4'
Pr Pr -0.2180 2.8214 'International Tables Vol C Tables 4.2.6.8 and 6.1.1.4'

loop_
_geom_angle_atom_site_label_1
_geom_angle_atom_site_label_2
_geom_angle_atom_site_label_3
_geom_angle
_geom_angle_site_symmetry_1
_geom_angle_site_symmetry_3
O10 Pr1 O7 97.9(8) . .
O10 Pr1 O9 142.5(9) . .
O7 Pr1 O9 72.2(8) . .
O10 Pr1 O4 142.5(7) . .
O7 Pr1 O4 75.2(6) . .
O9 Pr1 O4 71.4(8) . .
O10 Pr1 O8 72.5(8) . .
O7 Pr1 O8 51.9(6) . .
O9 Pr1 O8 73.3(9) . .
O4 Pr1 O8 122.9(6) . .
O10 Pr1 O6 85.3(7) . .
O7 Pr1 O6 122.7(5) . .
O9 Pr1 O6 71.7(7) . .
O4 Pr1 O6 129.9(6) . .
O8 Pr1 O6 75.8(6) . .
O10 Pr1 O2 79.2(7) . .
O7 Pr1 O2 119.3(5) . .
O9 Pr1 O2 137.6(8) . .
O4 Pr1 O2 73.0(6) . .
O8 Pr1 O2 147.7(7) . .
O6 Pr1 O2 117.5(4) . .
O10 Pr1 O5 73.7(6) . .
O7 Pr1 O5 168.6(6) . .
O9 Pr1 O5 109.5(6) . .
O4 Pr1 O5 116.2(5) . .
O8 Pr1 O5 117.2(5) . .
O6 Pr1 O5 50.1(4) . .
O2 Pr1 O5 67.5(4) . .
O10 Pr1 O3 137.3(6) . .
O7 Pr1 O3 122.1(6) . .
O9 Pr1 O3 71.1(7) . .
O4 Pr1 O3 51.4(4) . .
O8 Pr1 O3 143.3(7) . .
O6 Pr1 O3 85.0(5) . .
O2 Pr1 O3 69.0(5) . .
O5 Pr1 O3 68.2(5) . .
O10 Pr1 O1 71.5(7) . .
O7 Pr1 O1 71.3(5) . .
O9 Pr1 O1 133.0(7) . .
O4 Pr1 O1 71.4(6) . .
O8 Pr1 O1 105.0(7) . .
O6 Pr1 O1 154.9(6) . .
O2 Pr1 O1 50.0(4) . .
O5 Pr1 O1 112.1(4) . .
O3 Pr1 O1 105.5(5) . .
O10 Pr1 C24 86.4(8) . .
O7 Pr1 C24 25.0(6) . .
O9 Pr1 C24 69.5(8) . .
O4 Pr1 C24 97.8(7) . .
O8 Pr1 C24 27.0(6) . .
O6 Pr1 C24 99.8(6) . .
O2 Pr1 C24 138.3(6) . .
O5 Pr1 C24 144.2(6) . .
O3 Pr1 C24 136.2(7) . .
O1 Pr1 C24 88.4(6) . .
O10 Pr1 C18 76.5(7) . .
O7 Pr1 C18 145.8(5) . .
O9 Pr1 C18 91.6(7) . .
O4 Pr1 C18 129.0(5) . .
O8 Pr1 C18 95.0(6) . .
O6 Pr1 C18 24.5(5) . .
O2 Pr1 C18 93.2(5) . .
O5 Pr1 C18 25.7(5) . .
O3 Pr1 C18 77.6(5) . .
O1 Pr1 C18 134.5(5) . .
C24 Pr1 C18 121.3(6) . .
N4 Cu4 Cu1 136.8(4) 5 .
N4 Cu4 I4 107.8(3) 5 .
Cu1 Cu4 I4 114.76(12) . .
N4 Cu4 Cu2 152.8(5) 5 .
Cu1 Cu4 Cu2 59.74(10) . .
I4 Cu4 Cu2 66.37(9) . .
N4 Cu4 Cu3 143.7(5) 5 .
Cu1 Cu4 Cu3 61.31(11) . .
I4 Cu4 Cu3 60.67(9) . .
Cu2 Cu4 Cu3 58.78(11) . .
N4 Cu4 I2 105.7(5) 5 .
Cu1 Cu4 I2 61.09(10) . .
I4 Cu4 I2 117.12(11) . .
Cu2 Cu4 I2 59.73(10) . .
Cu3 Cu4 I2 110.04(11) . .
N4 Cu4 I3 99.5(5) 5 .
Cu1 Cu4 I3 57.67(9) . .
I4 Cu4 I3 112.70(12) . .
Cu2 Cu4 I3 107.29(11) . .
Cu3 Cu4 I3 61.20(10) . .
I2 Cu4 I3 112.15(10) . .
N2 Cu3 Cu2 153.5(4) 2_675 .
N2 Cu3 I1 106.6(4) 2_675 .
Cu2 Cu3 I1 61.19(9) . .
N2 Cu3 Cu4 139.9(4) 2_675 .
Cu2 Cu3 Cu4 60.36(11) . .
I1 Cu3 Cu4 113.08(12) . .
N2 Cu3 I4 106.5(3) 2_675 .
Cu2 Cu3 I4 66.35(10) . .
I1 Cu3 I4 118.92(12) . .
Cu4 Cu3 I4 59.07(9) . .
N2 Cu3 Cu1 140.8(4) 2_675 .
Cu2 Cu3 Cu1 59.19(10) . .
I1 Cu3 Cu1 65.79(9) . .
Cu4 Cu3 Cu1 58.11(10) . .
I4 Cu3 Cu1 110.55(12) . .
N2 Cu3 I3 96.8(4) 2_675 .
Cu2 Cu3 I3 109.60(12) . .
I1 Cu3 I3 112.69(11) . .
Cu4 Cu3 I3 62.59(10) . .
I4 Cu3 I3 112.54(11) . .
Cu1 Cu3 I3 57.26(9) . .
N1 Cu2 Cu3 135.9(5) 1_655 .
N1 Cu2 Cu1 156.3(4) 1_655 .
Cu3 Cu2 Cu1 61.83(12) . .
N1 Cu2 Cu4 138.8(3) 1_655 .
Cu3 Cu2 Cu4 60.85(11) . .
Cu1 Cu2 Cu4 59.10(9) . .
N1 Cu2 I2 109.8(4) 1_655 .
Cu3 Cu2 I2 112.89(11) . .
Cu1 Cu2 I2 61.34(10) . .
Cu4 Cu2 I2 61.03(9) . .
N1 Cu2 I1 106.3(4) 1_655 .
Cu3 Cu2 I1 60.10(10) . .
Cu1 Cu2 I1 66.36(10) . .
Cu4 Cu2 I1 112.58(12) . .
I2 Cu2 I1 120.16(11) . .
N1 Cu2 I4 97.5(4) 1_655 .
Cu3 Cu2 I4 57.92(9) . .
Cu1 Cu2 I4 106.12(11) . .
Cu4 Cu2 I4 56.49(8) . .
I2 Cu2 I4 109.82(10) . .
I1 Cu2 I4 110.78(13) . .
N3 Cu1 Cu4 158.1(4) . .
N3 Cu1 Cu2 133.9(3) . .
Cu4 Cu1 Cu2 61.16(10) . .
N3 Cu1 I3 108.7(3) . .
Cu4 Cu1 I3 65.90(10) . .
Cu2 Cu1 I3 115.08(12) . .
N3 Cu1 Cu3 138.1(5) . .
Cu4 Cu1 Cu3 60.58(10) . .
Cu2 Cu1 Cu3 58.99(12) . .
I3 Cu1 Cu3 63.77(10) . .
N3 Cu1 I2 109.1(4) . .
Cu4 Cu1 I2 61.33(10) . .
Cu2 Cu1 I2 60.25(10) . .
I3 Cu1 I2 119.49(12) . .
Cu3 Cu1 I2 109.65(11) . .
N3 Cu1 I1 94.4(4) . .
Cu4 Cu1 I1 107.43(11) . .
Cu2 Cu1 I1 57.82(9) . .
I3 Cu1 I1 110.38(13) . .
Cu3 Cu1 I1 56.49(9) . .
I2 Cu1 I1 111.77(10) . .
Cu2 I2 Cu1 58.41(9) . .
Cu2 I2 Cu4 59.24(9) . .
Cu1 I2 Cu4 57.58(9) . .
Cu4 I4 Cu3 60.26(9) . .
Cu4 I4 Cu2 57.14(8) . .
Cu3 I4 Cu2 55.72(9) . .
Cu1 I3 Cu3 58.97(9) . .
Cu1 I3 Cu4 56.42(8) . .
Cu3 I3 Cu4 56.22(8) . .
Cu3 I1 Cu2 58.71(9) . .
Cu3 I1 Cu1 57.71(9) . .
Cu2 I1 Cu1 55.82(8) . .
C6 O1 Pr1 90.9(12) . .
C6 O2 Na1 168.8(14) . .
C6 O2 Pr1 92.8(12) . .
Na1 O2 Pr1 94.3(5) . .
C12 O3 Na1 120.0(14) . .
C12 O3 Pr1 91.3(13) . .
Na1 O3 Pr1 92.7(5) . .
C12 O4 Pr1 96.0(14) . .
C18 O5 Na1 144.3(14) . .
C18 O5 Pr1 91.8(10) . .
Na1 O5 Pr1 95.5(5) . .
C18 O6 Pr1 94.6(12) . .
C24 O7 Pr1 94.9(15) . .
C24 O8 Pr1 91.3(15) . .
C1 N1 C5 120.0 . .
C1 N1 Cu2 120.9(6) . 1_455
C5 N1 Cu2 118.5(6) . 1_455
C2 C1 N1 120.0 . .
C1 C2 C3 120.0 . .
C4 C3 C2 120.0 . .
C4 C3 C6 122.2(11) . .
C2 C3 C6 117.8(11) . .
C3 C4 C5 120.0 . .
C4 C5 N1 120.0 . .
O1 C6 O2 126(2) . .
O1 C6 C3 120.5(16) . .
O2 C6 C3 113.3(18) . .
O1 C6 Pr1 64.6(12) . .
O2 C6 Pr1 61.7(10) . .
C3 C6 Pr1 174.9(13) . .
C7 N2 C11 120.0 . .
C7 N2 Cu3 119.2(6) . 2_674
C11 N2 Cu3 119.0(7) . 2_674
N2 C7 C8 120.0 . .
C7 C8 C9 120.0 . .
C10 C9 C8 120.0 . .
C10 C9 C12 117.3(10) . .
C8 C9 C12 122.7(10) . .
C9 C10 C11 120.0 . .
C10 C11 N2 120.0 . .
O4 C12 O3 121(2) . .
O4 C12 C9 121.7(17) . .
O3 C12 C9 116.8(16) . .
O4 C12 Pr1 59.1(12) . .
O3 C12 Pr1 62.1(12) . .
C9 C12 Pr1 176.1(17) . .
C13 N3 C17 120.0 . .
C13 N3 Cu1 121.8(6) . .
C17 N3 Cu1 117.5(6) . .
N3 C13 C14 120.0 . .
C15 C14 C13 120.0 . .
C16 C15 C14 120.0 . .
C16 C15 C18 119.3(10) . .
C14 C15 C18 120.2(10) . .
C15 C16 C17 120.0 . .
C16 C17 N3 120.0 . .
O6 C18 O5 122.6(18) . .
O6 C18 C15 119.7(17) . .
O5 C18 C15 115.9(14) . .
O6 C18 Pr1 60.8(11) . .
O5 C18 Pr1 62.5(9) . .
C15 C18 Pr1 175.2(13) . .
C19 N4 C23 120.0 . .
C19 N4 Cu4 117.8(6) . 5_445
C23 N4 Cu4 121.2(6) . 5_445
N4 C19 C20 120.0 . .
C19 C20 C21 120.0 . .
C22 C21 C20 120.0 . .
C22 C21 C24 120.3(13) . .
C20 C21 C24 119.7(13) . .
C21 C22 C23 120.0 . .
C22 C23 N4 120.0 . .
O7 C24 O8 122(2) . .
O7 C24 C21 121(2) . .
O8 C24 C21 117.5(19) . .
O7 C24 Pr1 60.1(12) . .
O8 C24 Pr1 61.7(12) . .
C21 C24 Pr1 171.7(18) . .
O5 Na1 O5 106.5(8) . 4_575
O5 Na1 O2 171.1(6) . 4_575
O5 Na1 O2 75.7(5) 4_575 4_575
O5 Na1 O2 75.7(5) . .
O5 Na1 O2 171.1(6) 4_575 .
O2 Na1 O2 103.4(7) 4_575 .
O5 Na1 O3 76.7(5) . .
O5 Na1 O3 95.8(5) 4_575 .
O2 Na1 O3 111.8(5) 4_575 .
O2 Na1 O3 76.2(5) . .
O5 Na1 O3 95.8(5) . 4_575
O5 Na1 O3 76.7(5) 4_575 4_575
O2 Na1 O3 76.2(5) 4_575 4_575
O2 Na1 O3 111.8(5) . 4_575
O3 Na1 O3 167.6(8) . 4_575
O5 Na1 Pr1 45.3(3) . .
O5 Na1 Pr1 130.8(4) 4_575 .
O2 Na1 Pr1 139.3(4) 4_575 .
O2 Na1 Pr1 45.1(3) . .
O3 Na1 Pr1 46.0(3) . .
O3 Na1 Pr1 133.3(3) 4_575 .
O5 Na1 Pr1 130.8(4) . 4_575
O5 Na1 Pr1 45.3(3) 4_575 4_575
O2 Na1 Pr1 45.1(3) 4_575 4_575
O2 Na1 Pr1 139.3(4) . 4_575
O3 Na1 Pr1 133.3(3) . 4_575
O3 Na1 Pr1 46.0(3) 4_575 4_575
Pr1 Na1 Pr1 175.2(3) . 4_575

loop_
_geom_bond_atom_site_label_1
_geom_bond_atom_site_label_2
_geom_bond_distance
_geom_bond_site_symmetry_2
Pr1 O10 2.48(2) .
Pr1 O7 2.503(16) .
Pr1 O9 2.53(2) .
Pr1 O4 2.532(15) .
Pr1 O8 2.534(17) .
Pr1 O6 2.537(15) .
Pr1 O2 2.558(11) .
Pr1 O5 2.569(12) .
Pr1 O3 2.594(13) .
Pr1 O1 2.620(15) .
Pr1 C24 2.88(2) .
Pr1 C18 2.895(19) .
Cu4 N4 2.020(9) 5
Cu4 Cu1 2.577(3) .
Cu4 I4 2.611(3) .
Cu4 Cu2 2.631(3) .
Cu4 Cu3 2.643(4) .
Cu4 I2 2.678(3) .
Cu4 I3 2.823(3) .
Cu3 N2 2.018(11) 2_675
Cu3 Cu2 2.588(4) .
Cu3 I1 2.626(3) .
Cu3 I4 2.654(3) .
Cu3 Cu1 2.662(4) .
Cu3 I3 2.787(3) .
Cu2 N1 2.009(9) 1_655
Cu2 Cu1 2.594(3) .
Cu2 I2 2.644(4) .
Cu2 I1 2.654(3) .
Cu2 I4 2.869(3) .
Cu1 N3 2.015(8) .
Cu1 I3 2.613(3) .
Cu1 I2 2.672(4) .
Cu1 I1 2.872(3) .
O1 C6 1.20(3) .
O1W O1W' 1.73(10) .
O2 C6 1.25(2) .
O2 Na1 2.349(14) .
O3 C12 1.31(2) .
O3 Na1 2.377(13) .
O4 C12 1.24(2) .
O5 C18 1.26(2) .
O5 Na1 2.290(14) .
O6 C18 1.21(2) .
O7 C24 1.22(3) .
O8 C24 1.30(3) .
N1 C1 1.3900 .
N1 C5 1.3900 .
N1 Cu2 2.009(9) 1_455
C1 C2 1.3900 .
C2 C3 1.3900 .
C3 C4 1.3900 .
C3 C6 1.56(2) .
C4 C5 1.3900 .
N2 C7 1.3900 .
N2 C11 1.3900 .
N2 Cu3 2.018(11) 2_674
C7 C8 1.3900 .
C8 C9 1.3900 .
C9 C10 1.3900 .
C9 C12 1.49(3) .
C10 C11 1.3900 .
N3 C13 1.3900 .
N3 C17 1.3900 .
C13 C14 1.3900 .
C14 C15 1.3900 .
C15 C16 1.3900 .
C15 C18 1.52(2) .
C16 C17 1.3900 .
N4 C19 1.3900 .
N4 C23 1.3900 .
N4 Cu4 2.020(9) 5_445
C19 C20 1.3900 .
C20 C21 1.3900 .
C21 C22 1.3900 .
C21 C24 1.52(3) .
C22 C23 1.3900 .
Na1 O5 2.290(14) 4_575
Na1 O2 2.349(14) 4_575
Na1 O3 2.377(13) 4_575
Na1 Pr1 3.6011(11) 4_575
Na2 Na2' 1.37(10) .
